data_4325641
loop_
_publ_author_name
'Galina V. Romanenko'
'Ksenia Yu. Maryunina'
'Artem S. Bogomyakov'
'Renad Z. Sagdeev'
'Victor I. Ovcharenko'

_publ_section_title
;
 Relationship between the Thermally Induced Reorientations of Aromatic
 Solvate Molecules in Cu(hfac)2- Nitroxide Breathing Crystals and the
 Character of the Magnetic Anomaly
;
_journal_name_full 'Inorganic Chemistry'
_journal_page_first 6597
_journal_page_last 6609
_journal_paper_doi 10.1021/ic200444e
_journal_volume 50
_journal_year 2011
_chemical_formula_sum 'C28.5 H30 Cu F12 N4 O6'
_chemical_formula_weight 816.10
_chemical_name_systematic
; 
 ? 
;
_space_group_IT_number 2
_symmetry_cell_setting triclinic
_symmetry_space_group_name_Hall '-P 1'
_symmetry_space_group_name_H-M 'P -1'
_atom_sites_solution_hydrogens geom
_atom_sites_solution_primary direct
_atom_sites_solution_secondary difmap
_audit_creation_method SHELXL-97
_cell_angle_alpha 99.344(6)
_cell_angle_beta 112.339(6)
_cell_angle_gamma 95.328(6)
_cell_formula_units_Z 2
_cell_length_a 10.7377(9)
_cell_length_b 13.4360(11)
_cell_length_c 13.8076(12)
_cell_measurement_reflns_used 3668
_cell_measurement_temperature 291(2)
_cell_measurement_theta_max 20.07
_cell_measurement_theta_min 2.38
_cell_volume 1791.8(3)
_computing_cell_refinement 'Bruker SAINT'
_computing_data_collection 'Bruker APEX2'
_computing_data_reduction 'Bruker SAINT'
_computing_molecular_graphics 'Bruker SHELXTL'
_computing_publication_material 'Bruker SHELXTL'
_computing_structure_refinement 'SHELXL-97 (Sheldrick, 1997)'
_computing_structure_solution 'SHELXS-97 (Sheldrick, 1990)'
_diffrn_ambient_temperature 291(2)
_diffrn_measured_fraction_theta_full 0.967
_diffrn_measured_fraction_theta_max 0.967
_diffrn_measurement_device_type 'Bruker APEX-II CCD'
_diffrn_measurement_method '\f and \w scans'
_diffrn_radiation_monochromator graphite
_diffrn_radiation_source 'fine-focus sealed tube'
_diffrn_radiation_type MoK\a
_diffrn_radiation_wavelength 0.71073
_diffrn_reflns_av_R_equivalents 0.0844
_diffrn_reflns_av_sigmaI/netI 0.1073
_diffrn_reflns_limit_h_max 13
_diffrn_reflns_limit_h_min -14
_diffrn_reflns_limit_k_max 17
_diffrn_reflns_limit_k_min -17
_diffrn_reflns_limit_l_max 18
_diffrn_reflns_limit_l_min -18
_diffrn_reflns_number 25785
_diffrn_reflns_theta_full 27.99
_diffrn_reflns_theta_max 27.99
_diffrn_reflns_theta_min 1.56
_diffrn_standards_number 0
_exptl_absorpt_coefficient_mu 0.716
_exptl_absorpt_correction_T_max 0.4902
_exptl_absorpt_correction_T_min 0.4239
_exptl_absorpt_correction_type multi-scan
_exptl_crystal_density_diffrn 1.513
_exptl_crystal_F_000 828
_refine_diff_density_max 0.616
_refine_diff_density_min -0.345
_refine_diff_density_rms 0.063
_refine_ls_extinction_coef 0.0077(9)
_refine_ls_extinction_expression Fc^*^=kFc[1+0.001xFc^2^\l^3^/sin(2\q)]^-1/4^
_refine_ls_extinction_method SHELXL
_refine_ls_goodness_of_fit_ref 0.827
_refine_ls_hydrogen_treatment constr
_refine_ls_matrix_type full
_refine_ls_number_parameters 545
_refine_ls_number_reflns 8368
_refine_ls_number_restraints 4
_refine_ls_restrained_S_all 0.832
_refine_ls_R_factor_all 0.1233
_refine_ls_R_factor_gt 0.0526
_refine_ls_shift/su_max 0.002
_refine_ls_shift/su_mean 0.000
_refine_ls_structure_factor_coef Fsqd
_refine_ls_weighting_details 'calc w=1/[\s^2^(Fo^2^)+(0.0758P)^2^+0.0000P] where P=(Fo^2^+2Fc^2^)/3'
_refine_ls_weighting_scheme calc
_refine_ls_wR_factor_gt 0.1278
_refine_ls_wR_factor_ref 0.1513
_reflns_number_gt 3747
_reflns_number_total 8368
_reflns_threshold_expression >2sigma(I)
_cod_data_source_file ic200444e_si_002_46.cif
_cod_data_source_block mestyr290
_cod_original_formula_sum 'C28.50 H30 Cu F12 N4 O6'
_cod_database_code 4325641

loop_
_symmetry_equiv_pos_as_xyz
'x, y, z'
'-x, -y, -z'

loop_
_atom_site_label
_atom_site_type_symbol
_atom_site_fract_x
_atom_site_fract_y
_atom_site_fract_z
_atom_site_U_iso_or_equiv
_atom_site_adp_type
_atom_site_occupancy
_atom_site_symmetry_multiplicity
_atom_site_calc_flag
_atom_site_refinement_flags
Cu1 Cu 0.0000 0.0000 0.0000 0.0489(2) Uani 1 2 d S
O1 O -0.1249(2) -0.12550(16) -0.02419(18) 0.0558(6) Uani 1 1 d .
C1 C -0.2933(7) -0.2418(4) -0.0157(6) 0.0908(16) Uani 1 1 d .
F1 F -0.3803(16) -0.2674(13) -0.1191(13) 0.135(7) Uani 0.50 1 d P
F2 F -0.2098(15) -0.3056(9) 0.0077(16) 0.107(4) Uani 0.50 1 d P
F3 F -0.366(3) -0.255(2) 0.037(2) 0.144(10) Uani 0.50 1 d P
F1A F -0.397(2) -0.248(2) 0.010(2) 0.144(10) Uani 0.50 1 d P
F2A F -0.317(2) -0.2942(13) -0.1048(16) 0.163(10) Uani 0.50 1 d P
F3A F -0.213(3) -0.2906(15) 0.050(2) 0.233(12) Uani 0.50 1 d P
C2 C -0.2203(4) -0.1323(3) 0.0067(3) 0.0573(9) Uani 1 1 d .
C3 C -0.2652(4) -0.0544(3) 0.0558(3) 0.0670(10) Uani 1 1 d .
H3A H -0.3367 -0.0703 0.0760 0.080 Uiso 1 1 calc R
C4 C -0.2063(4) 0.0473(3) 0.0756(3) 0.0533(9) Uani 1 1 d .
C5 C -0.2640(6) 0.1277(4) 0.1306(4) 0.0746(12) Uani 1 1 d .
F4 F -0.1565(15) 0.1871(12) 0.2177(16) 0.131(6) Uani 0.50 1 d P
F5 F -0.3981(12) 0.0995(10) 0.1019(13) 0.127(5) Uani 0.50 1 d P
F6 F -0.260(2) 0.2096(11) 0.1026(18) 0.139(9) Uani 0.50 1 d P
F4A F -0.212(2) 0.1411(17) 0.2273(11) 0.186(9) Uani 0.50 1 d P
F5A F -0.3408(19) 0.0949(8) 0.1733(15) 0.129(6) Uani 0.50 1 d P
F6A F -0.314(2) 0.1905(14) 0.0697(14) 0.141(9) Uani 0.50 1 d P
O2 O -0.1112(2) 0.08259(16) 0.05429(18) 0.0555(6) Uani 1 1 d .
Cu2 Cu -0.5000 -0.5000 -0.5000 0.0602(2) Uani 1 2 d S
O3 O -0.4808(3) -0.54510(17) -0.36714(19) 0.0646(7) Uani 1 1 d .
C6 C -0.4988(7) -0.5509(4) -0.2045(4) 0.0881(14) Uani 1 1 d .
F7 F -0.512(2) -0.6433(8) -0.2132(13) 0.119(5) Uani 0.50 1 d P
F8 F -0.3636(17) -0.5170(10) -0.1485(12) 0.147(7) Uani 0.50 1 d P
F9 F -0.564(2) -0.5129(16) -0.1458(13) 0.190(9) Uani 0.50 1 d P
F7A F -0.5015(15) -0.4889(7) -0.1262(10) 0.100(4) Uani 0.50 1 d P
F8A F -0.381(2) -0.5800(17) -0.1746(14) 0.166(8) Uani 0.50 1 d P
F9A F -0.586(2) -0.6358(14) -0.2177(17) 0.167(9) Uani 0.50 1 d P
C7 C -0.5434(4) -0.5157(3) -0.3108(3) 0.0644(10) Uani 1 1 d .
C8 C -0.6456(4) -0.4567(3) -0.3331(3) 0.0724(11) Uani 1 1 d .
H8A H -0.6818 -0.4387 -0.2825 0.087 Uiso 1 1 calc R
C9 C -0.6954(4) -0.4238(2) -0.4280(3) 0.0578(9) Uani 1 1 d .
C10 C -0.8128(5) -0.3633(4) -0.4497(5) 0.0770(12) Uani 1 1 d .
F10 F -0.8552(19) -0.3404(13) -0.3749(12) 0.132(7) Uani 0.50 1 d P
F11 F -0.9255(15) -0.4187(13) -0.5257(17) 0.176(10) Uani 0.50 1 d P
F12 F -0.786(2) -0.2822(13) -0.4763(16) 0.118(7) Uani 0.50 1 d P
F10A F -0.8765(16) -0.3802(13) -0.3905(16) 0.139(7) Uani 0.50 1 d P
F11A F -0.8963(15) -0.3864(15) -0.5475(11) 0.150(8) Uani 0.50 1 d P
F12A F -0.769(3) -0.2676(15) -0.4244(19) 0.160(10) Uani 0.50 1 d P
O4 O -0.6543(2) -0.43539(16) -0.50241(19) 0.0593(6) Uani 1 1 d .
O01 O -0.0977(2) 0.01426(17) -0.17905(18) 0.0603(6) Uani 1 1 d .
N1 N -0.2242(3) 0.02172(19) -0.2329(2) 0.0524(7) Uani 1 1 d .
C01 C -0.2686(4) 0.1220(2) -0.2514(3) 0.0585(9) Uani 1 1 d .
C02 C -0.2206(4) 0.1505(3) -0.3359(3) 0.0848(13) Uani 1 1 d .
H02A H -0.2635 0.0990 -0.4009 0.127 Uiso 1 1 calc R
H02B H -0.1232 0.1551 -0.3100 0.127 Uiso 1 1 calc R
H02C H -0.2449 0.2153 -0.3498 0.127 Uiso 1 1 calc R
C03 C -0.2000(4) 0.2036(3) -0.1472(3) 0.0823(13) Uani 1 1 d .
H03A H -0.2316 0.1860 -0.0949 0.124 Uiso 1 1 calc R
H03B H -0.2226 0.2689 -0.1609 0.124 Uiso 1 1 calc R
H03C H -0.1027 0.2072 -0.1206 0.124 Uiso 1 1 calc R
C04 C -0.4244(4) 0.0910(3) -0.2917(3) 0.0588(9) Uani 1 1 d .
C05 C -0.4786(4) 0.0997(3) -0.2039(3) 0.0809(12) Uani 1 1 d .
H05A H -0.4237 0.0690 -0.1477 0.121 Uiso 1 1 calc R
H05B H -0.5715 0.0650 -0.2334 0.121 Uiso 1 1 calc R
H05C H -0.4747 0.1706 -0.1754 0.121 Uiso 1 1 calc R
C06 C -0.5116(4) 0.1402(3) -0.3826(3) 0.0799(12) Uani 1 1 d .
H06A H -0.4770 0.1343 -0.4376 0.120 Uiso 1 1 calc R
H06B H -0.5075 0.2112 -0.3545 0.120 Uiso 1 1 calc R
H06C H -0.6047 0.1058 -0.4124 0.120 Uiso 1 1 calc R
N2 N -0.4418(3) -0.0218(2) -0.3365(2) 0.0563(7) Uani 1 1 d .
O02 O -0.5568(3) -0.07620(19) -0.3952(2) 0.0759(8) Uani 1 1 d .
C07 C -0.3235(3) -0.0581(2) -0.2936(3) 0.0488(8) Uani 1 1 d .
C08 C -0.3091(3) -0.1635(2) -0.3125(2) 0.0476(8) Uani 1 1 d .
C09 C -0.4077(4) -0.2472(2) -0.3819(3) 0.0538(9) Uani 1 1 d .
H09A H -0.4980 -0.2434 -0.4230 0.065 Uiso 1 1 calc R
N3 N -0.3556(3) -0.3315(2) -0.3809(2) 0.0607(8) Uani 1 1 d .
H3B H -0.3974 -0.3919 -0.4172 0.073 Uiso 1 1 calc R
N4 N -0.2242(3) -0.3053(2) -0.3119(2) 0.0597(8) Uani 1 1 d .
C041 C -0.1347(4) -0.3817(3) -0.2909(4) 0.0886(14) Uani 1 1 d .
H04A H -0.1877 -0.4481 -0.3325 0.106 Uiso 1 1 calc R
H04B H -0.0640 -0.3664 -0.3164 0.106 Uiso 1 1 calc R
C042 C -0.0713(7) -0.3886(5) -0.1825(5) 0.152(3) Uani 1 1 d .
H04C H -0.1383 -0.3907 -0.1512 0.182 Uiso 1 1 calc R
H04D H -0.0012 -0.3290 -0.1424 0.182 Uiso 1 1 calc R
C043 C 0.0005(14) -0.4977(14) -0.1759(11) 0.273(10) Uani 1 1 d .
H04E H -0.0348 -0.5663 -0.2081 0.327 Uiso 1 1 calc R
C044 C 0.0971(16) -0.4597(10) -0.1233(14) 0.302(9) Uani 1 1 d .
H04F H 0.1590 -0.5079 -0.1092 0.453 Uiso 1 1 calc R
H04G H 0.0937 -0.4269 -0.0574 0.453 Uiso 1 1 calc R
H04H H 0.1281 -0.4092 -0.1546 0.453 Uiso 1 1 calc R
C010 C -0.1926(3) -0.2056(2) -0.2703(2) 0.0589(9) Uani 1 1 d .
H01A H -0.1073 -0.1703 -0.2214 0.071 Uiso 1 1 calc R
C1S C -0.0903(3) -0.1385(2) -0.5431(2) 0.147(5) Uiso 0.50 1 d PRD
C2S C -0.0860(3) -0.0866(2) -0.6213(2) 0.144(4) Uiso 0.50 1 d PR
H2SA H -0.1276 -0.1207 -0.6955 0.173 Uiso 0.50 1 d PR
C3S C -0.0214(3) 0.0148(2) -0.5920(2) 0.144(6) Uiso 0.50 1 d PR
H3SA H -0.0184 0.0507 -0.6461 0.172 Uiso 0.50 1 d PR
C4S C 0.0389(3) 0.0642(2) -0.4846(2) 0.147(5) Uiso 0.50 1 d PRD
C5S C 0.0346(3) 0.0123(2) -0.4064(2) 0.142(6) Uiso 0.50 1 d PR
H5SA H 0.0762 0.0464 -0.3321 0.171 Uiso 0.50 1 d PR
C6S C -0.0300(3) -0.0891(2) -0.4356(2) 0.121(4) Uiso 0.50 1 d PR
H6SA H -0.0330 -0.1250 -0.3816 0.145 Uiso 0.50 1 d PR
C7S C -0.1549(3) -0.2484(2) -0.5515(2) 0.163(5) Uiso 0.50 1 d PRD
H7SA H -0.1970 -0.2835 -0.6254 0.245 Uiso 0.50 1 d PR
H7SB H -0.0854 -0.2840 -0.5123 0.245 Uiso 0.50 1 d PR
H7SD H -0.2227 -0.2464 -0.5220 0.245 Uiso 0.50 1 d PR
C9S C 0.1445(3) 0.2136(2) -0.3539(2) 0.205(7) Uiso 0.50 1 d PRD
H9SA H 0.1241 0.1735 -0.3139 0.246 Uiso 0.50 1 d PR
H9SC H 0.1877 0.2785 -0.3237 0.246 Uiso 0.50 1 d PR
C8S C 0.1085(3) 0.1741(2) -0.4654(2) 0.264(11) Uiso 0.50 1 d PRD
H8SB H 0.1233 0.2066 -0.5131 0.317 Uiso 0.50 1 d PR

loop_
_atom_site_aniso_label
_atom_site_aniso_U_11
_atom_site_aniso_U_22
_atom_site_aniso_U_33
_atom_site_aniso_U_23
_atom_site_aniso_U_13
_atom_site_aniso_U_12
Cu1 0.0430(4) 0.0440(3) 0.0547(4) 0.0021(3) 0.0185(3) 0.0031(3)
O1 0.0502(14) 0.0515(14) 0.0595(15) 0.0005(11) 0.0218(12) 0.0005(11)
C1 0.111(5) 0.056(3) 0.128(5) 0.010(3) 0.079(4) 0.000(3)
F1 0.142(10) 0.096(10) 0.088(8) -0.010(6) -0.006(8) -0.068(7)
F2 0.107(7) 0.048(4) 0.179(12) 0.026(5) 0.074(8) 0.009(4)
F3 0.23(2) 0.077(8) 0.196(13) 0.027(7) 0.164(16) -0.007(12)
F1A 0.109(7) 0.071(8) 0.28(3) 0.007(10) 0.125(11) -0.016(5)
F2A 0.24(2) 0.074(7) 0.18(2) -0.031(10) 0.137(19) -0.057(10)
F3A 0.229(19) 0.122(13) 0.32(3) 0.131(15) 0.045(15) 0.026(11)
C2 0.058(2) 0.052(2) 0.058(2) 0.0075(17) 0.0235(19) -0.0020(18)
C3 0.062(2) 0.060(2) 0.086(3) 0.005(2) 0.044(2) 0.0015(19)
C4 0.049(2) 0.056(2) 0.051(2) 0.0085(16) 0.0161(18) 0.0123(18)
C5 0.085(4) 0.069(3) 0.078(4) 0.008(3) 0.045(3) 0.015(3)
F4 0.106(7) 0.118(7) 0.137(11) -0.063(7) 0.055(7) -0.002(6)
F5 0.085(6) 0.119(7) 0.195(12) 0.010(9) 0.081(8) 0.041(5)
F6 0.186(16) 0.056(5) 0.25(3) 0.042(9) 0.160(17) 0.041(7)
F4A 0.21(2) 0.24(2) 0.077(7) -0.028(10) 0.037(12) 0.109(15)
F5A 0.179(15) 0.083(5) 0.199(15) 0.017(10) 0.163(13) 0.014(9)
F6A 0.202(17) 0.164(18) 0.102(6) 0.052(8) 0.077(8) 0.137(15)
O2 0.0503(14) 0.0500(13) 0.0642(16) 0.0088(11) 0.0230(12) 0.0051(11)
Cu2 0.0692(5) 0.0582(4) 0.0661(4) 0.0122(3) 0.0388(4) 0.0227(3)
O3 0.0835(18) 0.0538(14) 0.0691(16) 0.0113(12) 0.0434(15) 0.0188(13)
C6 0.133(5) 0.067(4) 0.083(4) 0.021(3) 0.060(4) 0.023(4)
F7 0.212(17) 0.044(5) 0.111(6) 0.022(4) 0.078(11) 0.011(7)
F8 0.135(11) 0.161(11) 0.100(6) 0.059(7) -0.006(7) -0.017(10)
F9 0.26(2) 0.29(2) 0.122(12) 0.101(13) 0.140(14) 0.164(16)
F7A 0.158(11) 0.075(4) 0.063(4) 0.006(3) 0.041(5) 0.036(5)
F8A 0.201(19) 0.24(2) 0.144(13) 0.125(15) 0.111(14) 0.139(18)
F9A 0.230(17) 0.135(12) 0.134(8) 0.059(9) 0.075(11) -0.046(11)
C7 0.083(3) 0.043(2) 0.073(3) 0.0086(18) 0.040(2) 0.0068(19)
C8 0.100(3) 0.059(2) 0.082(3) 0.013(2) 0.061(3) 0.022(2)
C9 0.057(2) 0.044(2) 0.072(3) -0.0046(18) 0.033(2) 0.0036(17)
C10 0.077(3) 0.066(3) 0.099(4) 0.003(3) 0.053(3) 0.017(3)
F10 0.220(15) 0.124(11) 0.145(7) 0.057(7) 0.143(9) 0.119(11)
F11 0.077(6) 0.136(8) 0.25(2) -0.083(10) 0.048(8) -0.004(5)
F12 0.106(9) 0.108(14) 0.203(15) 0.098(13) 0.095(12) 0.059(11)
F10A 0.108(7) 0.121(12) 0.258(17) 0.071(10) 0.129(9) 0.060(6)
F11A 0.088(10) 0.25(2) 0.093(6) -0.006(9) 0.010(7) 0.110(13)
F12A 0.128(9) 0.064(6) 0.31(2) 0.004(12) 0.119(16) 0.035(6)
O4 0.0616(15) 0.0540(14) 0.0639(16) 0.0027(11) 0.0299(13) 0.0147(12)
O01 0.0534(16) 0.0574(15) 0.0590(15) 0.0078(11) 0.0129(13) 0.0070(12)
N1 0.0543(19) 0.0445(16) 0.0515(17) 0.0085(13) 0.0146(15) 0.0070(14)
C01 0.076(3) 0.0397(19) 0.055(2) 0.0126(16) 0.019(2) 0.0106(17)
C02 0.092(3) 0.072(3) 0.094(3) 0.029(2) 0.039(3) 0.006(2)
C03 0.107(3) 0.044(2) 0.076(3) 0.0041(19) 0.019(2) 0.015(2)
C04 0.070(3) 0.050(2) 0.056(2) 0.0126(17) 0.023(2) 0.0186(18)
C05 0.104(3) 0.071(3) 0.080(3) 0.016(2) 0.048(3) 0.024(2)
C06 0.098(3) 0.069(3) 0.075(3) 0.027(2) 0.027(2) 0.037(2)
N2 0.057(2) 0.0488(17) 0.0576(18) 0.0107(14) 0.0172(16) 0.0127(15)
O02 0.0534(16) 0.0668(17) 0.0847(19) 0.0071(14) 0.0068(15) 0.0106(14)
C07 0.046(2) 0.048(2) 0.0462(19) 0.0101(15) 0.0124(17) 0.0085(16)
C08 0.050(2) 0.0408(18) 0.050(2) 0.0089(15) 0.0175(17) 0.0102(16)
C09 0.054(2) 0.043(2) 0.058(2) 0.0109(16) 0.0145(18) 0.0088(17)
N3 0.066(2) 0.0391(16) 0.0627(19) 0.0000(13) 0.0155(17) 0.0037(14)
N4 0.058(2) 0.0471(17) 0.0583(18) -0.0016(14) 0.0104(16) 0.0169(15)
C041 0.082(3) 0.073(3) 0.091(3) -0.005(2) 0.016(3) 0.042(2)
C042 0.178(6) 0.158(6) 0.132(5) 0.057(4) 0.045(5) 0.125(5)
C043 0.246(16) 0.35(2) 0.161(9) 0.069(12) -0.013(9) 0.169(16)
C044 0.35(2) 0.133(8) 0.44(3) 0.056(13) 0.181(18) 0.064(13)
C010 0.054(2) 0.053(2) 0.055(2) -0.0043(17) 0.0125(18) 0.0086(17)

loop_
_atom_type_symbol
_atom_type_description
_atom_type_scat_dispersion_real
_atom_type_scat_dispersion_imag
_atom_type_scat_source
C C 0.0033 0.0016 'International Tables Vol C Tables 4.2.6.8 and 6.1.1.4'
H H 0.0000 0.0000 'International Tables Vol C Tables 4.2.6.8 and 6.1.1.4'
N N 0.0061 0.0033 'International Tables Vol C Tables 4.2.6.8 and 6.1.1.4'
O O 0.0106 0.0060 'International Tables Vol C Tables 4.2.6.8 and 6.1.1.4'
F F 0.0171 0.0103 'International Tables Vol C Tables 4.2.6.8 and 6.1.1.4'
Cu Cu 0.3201 1.2651 'International Tables Vol C Tables 4.2.6.8 and 6.1.1.4'

loop_
_geom_angle_atom_site_label_1
_geom_angle_atom_site_label_2
_geom_angle_atom_site_label_3
_geom_angle
_geom_angle_site_symmetry_1
_geom_angle_site_symmetry_3
O1 Cu1 O1 180.0 2 .
O1 Cu1 O2 91.10(9) 2 2
O1 Cu1 O2 88.90(9) . 2
O1 Cu1 O2 88.90(9) 2 .
O1 Cu1 O2 91.10(9) . .
O2 Cu1 O2 180.0 2 .
O1 Cu1 O01 93.65(9) 2 2
O1 Cu1 O01 86.35(9) . 2
O2 Cu1 O01 98.24(9) 2 2
O2 Cu1 O01 81.76(9) . 2
O1 Cu1 O01 86.35(9) 2 .
O1 Cu1 O01 93.65(9) . .
O2 Cu1 O01 81.76(9) 2 .
O2 Cu1 O01 98.24(9) . .
O01 Cu1 O01 180.0 2 .
C2 O1 Cu1 125.3(2) . .
F2A C1 F3 124.1(16) . .
F2A C1 F2 77.8(11) . .
F3 C1 F2 104.4(16) . .
F2A C1 F1A 113.5(16) . .
F3 C1 F1A 19(3) . .
F2 C1 F1A 119.8(15) . .
F2A C1 F3A 102.9(14) . .
F3 C1 F3A 83.4(18) . .
F2 C1 F3A 26.5(16) . .
F1A C1 F3A 101.6(17) . .
F2A C1 F1 34.7(12) . .
F3 C1 F1 105.5(16) . .
F2 C1 F1 111.4(11) . .
F1A C1 F1 88.6(16) . .
F3A C1 F1 133.9(13) . .
F2A C1 C2 115.2(10) . .
F3 C1 C2 114.8(13) . .
F2 C1 C2 112.6(7) . .
F1A C1 C2 113.4(12) . .
F3A C1 C2 108.5(10) . .
F1 C1 C2 108.0(9) . .
F2A F1 C1 65(2) . .
F3A F2 C1 78(3) . .
F3A F2 F2A 125(4) . .
C1 F2 F2A 49.6(9) . .
C1 F3 F3A 49.1(12) . .
F1 F2A C1 80(2) . .
F1 F2A F2 131(3) . .
C1 F2A F2 52.6(10) . .
F2 F3A C1 75(4) . .
F2 F3A F3 113(4) . .
C1 F3A F3 47.5(12) . .
O1 C2 C3 128.0(3) . .
O1 C2 C1 113.5(3) . .
C3 C2 C1 118.4(4) . .
C2 C3 C4 121.6(3) . .
O2 C4 C3 128.1(3) . .
O2 C4 C5 114.6(3) . .
C3 C4 C5 117.3(3) . .
F4A C5 F6 110.4(14) . .
F4A C5 F5A 64.8(10) . .
F6 C5 F5A 126.7(11) . .
F4A C5 F6A 130.3(12) . .
F6 C5 F6A 26.8(14) . .
F5A C5 F6A 113.9(12) . .
F4A C5 F5 106.2(12) . .
F6 C5 F5 101.9(11) . .
F5A C5 F5 43.1(7) . .
F6A C5 F5 78.6(11) . .
F4A C5 F4 39.1(13) . .
F6 C5 F4 78.7(12) . .
F5A C5 F4 101.8(11) . .
F6A C5 F4 104.6(12) . .
F5 C5 F4 136.7(8) . .
F4A C5 C4 112.6(8) . .
F6 C5 C4 113.7(10) . .
F5A C5 C4 116.5(6) . .
F6A C5 C4 111.0(9) . .
F5 C5 C4 111.3(7) . .
F4 C5 C4 107.5(8) . .
F4A F4 C5 60.5(15) . .
F4A F4 F6 100(2) . .
C5 F4 F6 46.8(8) . .
F5A F5 C5 64.6(11) . .
F5A F5 F6A 106.6(16) . .
C5 F5 F6A 49.6(8) . .
F6A F6 C5 83(3) . .
F6A F6 F4 136(3) . .
C5 F6 F4 54.5(9) . .
F4 F4A C5 80(2) . .
F4 F4A F5A 136(3) . .
C5 F4A F5A 59.7(8) . .
F5 F5A C5 72.3(12) . .
F5 F5A F4A 125.3(18) . .
C5 F5A F4A 55.5(8) . .
F6 F6A C5 70(3) . .
F6 F6A F5 116(3) . .
C5 F6A F5 51.8(7) . .
C4 O2 Cu1 124.9(2) . .
O4 Cu2 O4 179.999(1) 2_444 .
O4 Cu2 O3 92.16(10) 2_444 2_444
O4 Cu2 O3 87.84(10) . 2_444
O4 Cu2 O3 87.84(10) 2_444 .
O4 Cu2 O3 92.16(10) . .
O3 Cu2 O3 179.999(2) 2_444 .
C7 O3 Cu2 123.9(2) . .
F7 C6 F7A 123.9(10) . .
F7 C6 F8A 69.3(10) . .
F7A C6 F8A 108.4(11) . .
F7 C6 F9 108.7(12) . .
F7A C6 F9 28.9(12) . .
F8A C6 F9 129.7(11) . .
F7 C6 F9A 35.5(11) . .
F7A C6 F9A 105.0(12) . .
F8A C6 F9A 103.7(12) . .
F9 C6 F9A 80.2(11) . .
F7 C6 F8 104.7(11) . .
F7A C6 F8 80.2(10) . .
F8A C6 F8 36.9(10) . .
F9 C6 F8 108.3(11) . .
F9A C6 F8 135.4(11) . .
F7 C6 C7 114.8(8) . .
F7A C6 C7 115.9(7) . .
F8A C6 C7 114.4(7) . .
F9 C6 C7 111.4(9) . .
F9A C6 C7 108.2(11) . .
F8 C6 C7 108.6(8) . .
F9A F7 C6 81.3(19) . .
F9A F7 F8A 136(2) . .
C6 F7 F8A 57.6(8) . .
F8A F8 C6 67.5(19) . .
F8A F8 F7A 105(2) . .
C6 F8 F7A 47.7(8) . .
F7A F9 C6 70(2) . .
F7A F9 F9A 113(3) . .
C6 F9 F9A 50.3(8) . .
F9 F7A C6 81(2) . .
F9 F7A F8 132(3) . .
C6 F7A F8 52.1(7) . .
F8 F8A C6 76(2) . .
F8 F8A F7 126(3) . .
C6 F8A F7 53.0(9) . .
F7 F9A C6 63.2(17) . .
F7 F9A F9 105(2) . .
C6 F9A F9 49.5(9) . .
O3 C7 C8 128.2(4) . .
O3 C7 C6 114.3(4) . .
C8 C7 C6 117.6(4) . .
C9 C8 C7 121.9(3) . .
O4 C9 C8 128.1(3) . .
O4 C9 C10 112.7(4) . .
C8 C9 C10 119.2(4) . .
F12 C10 F12A 30.3(14) . .
F12 C10 F11A 81.3(14) . .
F12A C10 F11A 108.5(14) . .
F12 C10 F10A 129.2(11) . .
F12A C10 F10A 105.9(11) . .
F11A C10 F10A 109.3(12) . .
F12 C10 F10 107.3(11) . .
F12A C10 F10 81.9(12) . .
F11A C10 F10 120.6(11) . .
F10A C10 F10 24.1(12) . .
F12 C10 F11 109.3(14) . .
F12A C10 F11 131.3(15) . .
F11A C10 F11 30.5(15) . .
F10A C10 F11 82.2(12) . .
F10 C10 F11 99.8(13) . .
F12 C10 C9 111.6(10) . .
F12A C10 C9 111.4(12) . .
F11A C10 C9 112.1(7) . .
F10A C10 C9 109.5(8) . .
F10 C10 C9 117.6(8) . .
F11 C10 C9 110.5(8) . .
F10A F10 C10 78(3) . .
F10A F10 F12A 126(3) . .
C10 F10 F12A 48.7(8) . .
F11A F11 C10 71(2) . .
F11A F11 F10A 114(3) . .
C10 F11 F10A 48.0(8) . .
F12A F12 C10 77(3) . .
F12A F12 F11A 121(4) . .
C10 F12 F11A 50.0(10) . .
F10 F10A C10 78(3) . .
F10 F10A F11 114(4) . .
C10 F10A F11 49.8(9) . .
F11 F11A C10 79(2) . .
F11 F11A F12 123(3) . .
C10 F11A F12 48.8(8) . .
F12 F12A C10 73(3) . .
F12 F12A F10 115(4) . .
C10 F12A F10 49.4(9) . .
C9 O4 Cu2 124.8(2) . .
N1 O01 Cu1 126.49(19) . .
O01 N1 C07 124.5(3) . .
O01 N1 C01 122.5(3) . .
C07 N1 C01 111.9(3) . .
N1 C01 C02 105.9(3) . .
N1 C01 C03 109.8(3) . .
C02 C01 C03 109.8(3) . .
N1 C01 C04 100.3(3) . .
C02 C01 C04 114.4(3) . .
C03 C01 C04 115.7(3) . .
N2 C04 C05 106.1(3) . .
N2 C04 C01 100.8(3) . .
C05 C04 C01 114.9(3) . .
N2 C04 C06 108.1(3) . .
C05 C04 C06 110.0(3) . .
C01 C04 C06 115.8(3) . .
O02 N2 C07 125.2(3) . .
O02 N2 C04 122.9(3) . .
C07 N2 C04 111.3(3) . .
N1 C07 N2 108.2(3) . .
N1 C07 C08 126.8(3) . .
N2 C07 C08 125.0(3) . .
C010 C08 C09 103.8(3) . .
C010 C08 C07 128.0(3) . .
C09 C08 C07 128.1(3) . .
N3 C09 C08 110.8(3) . .
C09 N3 N4 106.5(3) . .
C010 N4 N3 111.1(3) . .
C010 N4 C041 127.7(3) . .
N3 N4 C041 121.2(3) . .
C042 C041 N4 115.5(4) . .
C041 C042 C043 109.0(6) . .
C044 C043 C042 94.5(19) . .
N4 C010 C08 107.8(3) . .
C8S C1S C4S 149.2(9) 2_554 2_554
C8S C1S C2S 146.5(6) 2_554 .
C4S C1S C2S 64.3(3) 2_554 .
C8S C1S C6S 93.4(6) 2_554 .
C4S C1S C6S 55.7(3) 2_554 .
C2S C1S C6S 120.0 . .
C8S C1S C9S 74.5(5) 2_554 2_554
C4S C1S C9S 135.9(5) 2_554 2_554
C2S C1S C9S 72.5(2) . 2_554
C6S C1S C9S 165.7(2) . 2_554
C8S C1S C7S 15.2(6) 2_554 .
C4S C1S C7S 164.3(3) 2_554 .
C2S C1S C7S 131.4 . .
C6S C1S C7S 108.6 . .
C9S C1S C7S 59.5(2) 2_554 .
C5S C2S C4S 71.2(3) 2_554 2_554
C5S C2S C1S 115.7(3) 2_554 .
C4S C2S C1S 44.5(3) 2_554 .
C5S C2S C3S 4.5(3) 2_554 .
C4S C2S C3S 75.5(3) 2_554 .
C1S C2S C3S 120.0 . .
C5S C2S C9S 168.6(6) 2_554 2_554
C4S C2S C9S 100.2(4) 2_554 2_554
C1S C2S C9S 56.1(2) . 2_554
C3S C2S C9S 172.3(2) . 2_554
C5S C2S C8S 125.0(4) 2_554 2_554
C4S C2S C8S 53.8(2) 2_554 2_554
C1S C2S C8S 9.28(17) . 2_554
C3S C2S C8S 129.27(17) . 2_554
C9S C2S C8S 46.95(16) 2_554 2_554
C5S C3S C6S 163.1(12) 2_554 2_554
C5S C3S C4S 108.0(9) 2_554 .
C6S C3S C4S 55.7(3) 2_554 .
C5S C3S C2S 12.4(9) 2_554 .
C6S C3S C2S 175.5(3) 2_554 .
C4S C3S C2S 120.0 . .
C5S C3S C4S 38.5(8) 2_554 2_554
C6S C3S C4S 125.3(5) 2_554 2_554
C4S C3S C4S 69.56(19) . 2_554
C2S C3S C4S 50.44(19) . 2_554
C1S C4S C6S 77.8(4) 2_554 2_554
C1S C4S C2S 71.2(3) 2_554 2_554
C6S C4S C2S 149.0(5) 2_554 2_554
C1S C4S C5S 115.7(3) 2_554 .
C6S C4S C5S 166.4(3) 2_554 .
C2S C4S C5S 44.5(3) 2_554 .
C1S C4S C3S 124.3(3) 2_554 .
C6S C4S C3S 46.4(3) 2_554 .
C2S C4S C3S 164.5(3) 2_554 .
C5S C4S C3S 120.0 . .
C1S C4S C8S 10.6(3) 2_554 .
C6S C4S C8S 67.3(3) 2_554 .
C2S C4S C8S 81.8(3) 2_554 .
C5S C4S C8S 126.3 . .
C3S C4S C8S 113.7 . .
C1S C4S C5S 137.4(5) 2_554 2_554
C6S C4S C5S 59.6(2) 2_554 2_554
C2S C4S C5S 151.3(5) 2_554 2_554
C5S C4S C5S 106.8(2) . 2_554
C3S C4S C5S 13.2(2) . 2_554
C8S C4S C5S 126.8(2) . 2_554
C1S C4S C3S 125.3(5) 2_554 2_554
C6S C4S C3S 156.8(4) 2_554 2_554
C2S C4S C3S 54.1(2) 2_554 2_554
C5S C4S C3S 9.60(18) . 2_554
C3S C4S C3S 110.44(19) . 2_554
C8S C4S C3S 135.83(19) . 2_554
C5S C4S C3S 97.2(3) 2_554 2_554
C1S C4S C4S 172.9(5) 2_554 2_554
C6S C4S C4S 108.9(4) 2_554 2_554
C2S C4S C4S 102.0(4) 2_554 2_554
C5S C4S C4S 57.5(2) . 2_554
C3S C4S C4S 62.5(2) . 2_554
C8S C4S C4S 175.68(19) . 2_554
C5S C4S C4S 49.30(16) 2_554 2_554
C3S C4S C4S 47.93(16) 2_554 2_554
C3S C5S C2S 163.1(12) 2_554 2_554
C3S C5S C4S 131.9(9) 2_554 .
C2S C5S C4S 64.3(3) 2_554 .
C3S C5S C6S 12.4(9) 2_554 .
C2S C5S C6S 175.5(3) 2_554 .
C4S C5S C6S 120.0 . .
C3S C5S C4S 58.8(8) 2_554 2_554
C2S C5S C4S 137.4(5) 2_554 2_554
C4S C5S C4S 73.2(2) . 2_554
C6S C5S C4S 46.8(2) . 2_554
C3S C6S C4S 77.8(4) 2_554 2_554
C3S C6S C5S 4.5(3) 2_554 .
C4S C6S C5S 73.6(3) 2_554 .
C3S C6S C1S 124.3(3) 2_554 .
C4S C6S C1S 46.4(3) 2_554 .
C5S C6S C1S 120.0 . .
C3S C6S C8S 145.3(5) 2_554 2_554
C4S C6S C8S 67.4(3) 2_554 2_554
C5S C6S C8S 141.0(2) . 2_554
C1S C6S C8S 21.0(2) . 2_554
C8S C7S C9S 66.1(3) 2_554 2_554
C8S C7S C1S 8.0(3) 2_554 .
C9S C7S C1S 58.1(2) 2_554 .
C8S C9S C1S 21.6(2) . 2_554
C8S C9S C7S 40.8(2) . 2_554
C1S C9S C7S 62.4(2) 2_554 2_554
C8S C9S C2S 73.0(2) . 2_554
C1S C9S C2S 51.45(17) 2_554 2_554
C7S C9S C2S 113.5(3) 2_554 2_554
C1S C8S C7S 156.8(9) 2_554 2_554
C1S C8S C9S 83.8(6) 2_554 .
C7S C8S C9S 73.1(3) 2_554 .
C1S C8S C6S 65.6(5) 2_554 2_554
C7S C8S C6S 137.6(5) 2_554 2_554
C9S C8S C6S 148.4(2) . 2_554
C1S C8S C4S 20.2(6) 2_554 .
C7S C8S C4S 176.9(3) 2_554 .
C9S C8S C4S 103.9 . .
C6S C8S C4S 45.3(2) 2_554 .
C1S C8S C2S 24.2(5) 2_554 2_554
C7S C8S C2S 132.6(5) 2_554 2_554
C9S C8S C2S 60.05(16) . 2_554
C6S C8S C2S 89.7(3) 2_554 2_554
C4S C8S C2S 44.42(17) . 2_554

loop_
_geom_bond_atom_site_label_1
_geom_bond_atom_site_label_2
_geom_bond_distance
_geom_bond_site_symmetry_2
Cu1 O1 1.952(2) 2
Cu1 O1 1.952(2) .
Cu1 O2 1.968(2) 2
Cu1 O2 1.968(2) .
Cu1 O01 2.338(2) 2
Cu1 O01 2.339(2) .
O1 C2 1.252(4) .
C1 F2A 1.235(18) .
C1 F3 1.27(2) .
C1 F2 1.288(18) .
C1 F1A 1.29(2) .
C1 F3A 1.30(2) .
C1 F1 1.341(17) .
C1 C2 1.526(5) .
F1 F2A 0.78(3) .
F2 F3A 0.59(4) .
F2 F2A 1.58(3) .
F3 F3A 1.71(3) .
C2 C3 1.378(5) .
C3 C4 1.388(5) .
C4 O2 1.241(4) .
C4 C5 1.530(5) .
C5 F4A 1.210(14) .
C5 F6 1.227(14) .
C5 F5A 1.268(11) .
C5 F6A 1.296(16) .
C5 F5 1.337(12) .
C5 F4 1.371(16) .
F4 F4A 0.88(3) .
F4 F6 1.65(3) .
F5 F5A 0.959(15) .
F5 F6A 1.67(2) .
F6 F6A 0.59(3) .
F4A F5A 1.33(2) .
Cu2 O4 1.933(2) 2_444
Cu2 O4 1.933(2) .
Cu2 O3 1.968(2) 2_444
Cu2 O3 1.968(2) .
O3 C7 1.249(4) .
C6 F7 1.219(13) .
C6 F7A 1.265(13) .
C6 F8A 1.288(16) .
C6 F9 1.333(17) .
C6 F9A 1.349(16) .
C6 F8 1.349(17) .
C6 C7 1.529(6) .
F7 F9A 0.79(2) .
F7 F8A 1.43(2) .
F8 F8A 0.84(2) .
F8 F7A 1.69(2) .
F9 F7A 0.65(3) .
F9 F9A 1.73(2) .
C7 C8 1.383(5) .
C8 C9 1.377(5) .
C9 O4 1.257(4) .
C9 C10 1.524(5) .
C10 F12 1.248(17) .
C10 F12A 1.27(2) .
C10 F11A 1.271(14) .
C10 F10A 1.281(15) .
C10 F10 1.284(13) .
C10 F11 1.317(16) .
F10 F10A 0.54(3) .
F10 F12A 1.67(3) .
F11 F11A 0.68(3) .
F11 F10A 1.71(3) .
F12 F12A 0.66(3) .
F12 F11A 1.64(3) .
O01 N1 1.300(3) .
N1 C07 1.344(4) .
N1 C01 1.499(4) .
C01 C02 1.529(5) .
C01 C03 1.532(5) .
C01 C04 1.539(5) .
C04 N2 1.507(4) .
C04 C05 1.525(5) .
C04 C06 1.543(5) .
N2 O02 1.263(3) .
N2 C07 1.355(4) .
C07 C08 1.432(4) .
C08 C010 1.381(4) .
C08 C09 1.401(4) .
C09 N3 1.310(4) .
N3 N4 1.341(4) .
N4 C010 1.325(3) .
N4 C041 1.459(4) .
C041 C042 1.413(7) .
C042 C043 1.718(16) .
C043 C044 1.035(18) .
C1S C8S 0.547(6) 2_554
C1S C4S 1.030(6) 2_554
C1S C2S 1.3900 .
C1S C6S 1.3900 .
C1S C9S 1.475(5) 2_554
C1S C7S 1.5388 .
C2S C5S 1.030(6) 2_554
C2S C4S 1.323(6) 2_554
C2S C3S 1.3900 .
C2S C9S 1.695(6) 2_554
C2S C8S 1.871(6) 2_554
C3S C5S 0.372(6) 2_554
C3S C6S 1.030(6) 2_554
C3S C4S 1.3900 .
C3S C4S 1.661(6) 2_554
C4S C1S 1.030(6) 2_554
C4S C6S 1.175(6) 2_554
C4S C2S 1.323(6) 2_554
C4S C5S 1.3898 .
C4S C8S 1.5257 .
C4S C5S 1.546(5) 2_554
C4S C3S 1.661(6) 2_554
C4S C4S 1.755(6) 2_554
C5S C3S 0.372(6) 2_554
C5S C2S 1.030(6) 2_554
C5S C6S 1.3900 .
C5S C4S 1.546(5) 2_554
C6S C3S 1.030(6) 2_554
C6S C4S 1.175(6) 2_554
C6S C8S 1.524(5) 2_554
C7S C8S 1.021(6) 2_554
C7S C9S 1.495(6) 2_554
C9S C8S 1.4294 .
C9S C1S 1.475(5) 2_554
C9S C7S 1.496(6) 2_554
C9S C2S 1.695(6) 2_554
C8S C1S 0.547(6) 2_554
C8S C7S 1.021(6) 2_554
C8S C6S 1.524(5) 2_554
C8S C2S 1.871(6) 2_554
